data_7112098
loop_
_publ_author_name
'Jinhu Wei'
'Wenbo Xiao'
'Cong-Ying Zhou'
'Chi-Ming Che'

_publ_section_title
;
 Ruthenium porphyrin catalyzed diimination of indoles with aryl azides as
 the nitrene source
;
_journal_name_full Chem.Commun.
_journal_page_first 3373
_journal_paper_doi 10.1039/c3cc49052a
_journal_volume 50
_journal_year 2014
_chemical_formula_moiety 'C21 H15 N5 O4, 0.5(C4 H8 O2)'
_chemical_formula_sum 'C23 H19 N5 O5'
_chemical_formula_weight 445.43
_chemical_name_systematic
; 
 ? 
;
_space_group_IT_number 2
_symmetry_cell_setting triclinic
_symmetry_Int_Tables_number 2
_symmetry_space_group_name_Hall '-P 1'
_symmetry_space_group_name_H-M 'P -1'
_atom_sites_solution_hydrogens geom
_atom_sites_solution_primary direct
_atom_sites_solution_secondary difmap
_audit_creation_method SHELXL-97
_cell_angle_alpha 73.1170(10)
_cell_angle_beta 73.449(2)
_cell_angle_gamma 79.959(2)
_cell_formula_units_Z 2
_cell_length_a 8.0842(9)
_cell_length_b 12.2092(13)
_cell_length_c 12.7761(14)
_cell_measurement_reflns_used 6480
_cell_measurement_temperature 296(2)
_cell_measurement_theta_max 25.03
_cell_measurement_theta_min 2.64
_cell_volume 1150.9(2)
_computing_cell_refinement 'SAINT v7.34A (Bruker AXS Inc, 2006)'
_computing_data_collection 'SMART (Bruker AXS Inc, 1998)'
_computing_data_reduction 'SHELXL97 (Sheldrick, 2008)'
_computing_molecular_graphics 'MERCURY (Macrae et al., 2008)'
_computing_publication_material 'SHELXL97 (Sheldrick, 2008)'
_computing_structure_refinement 'SHELXL97 (Sheldrick, 2008)'
_computing_structure_solution 'SHELXS97 (Sheldrick, 2008)'
_diffrn_ambient_temperature 296(2)
_diffrn_measured_fraction_theta_full 0.981
_diffrn_measured_fraction_theta_max 0.981
_diffrn_measurement_device_type 'Bruker SMASRT 1000 CCD'
_diffrn_measurement_method \w
_diffrn_radiation_monochromator graphite
_diffrn_radiation_source 'fine-focus sealed tube'
_diffrn_radiation_type MoK\a
_diffrn_radiation_wavelength 0.71073
_diffrn_reflns_av_R_equivalents 0.0134
_diffrn_reflns_av_sigmaI/netI 0.0214
_diffrn_reflns_limit_h_max 9
_diffrn_reflns_limit_h_min -9
_diffrn_reflns_limit_k_max 14
_diffrn_reflns_limit_k_min -14
_diffrn_reflns_limit_l_max 15
_diffrn_reflns_limit_l_min -15
_diffrn_reflns_number 6480
_diffrn_reflns_theta_full 25.03
_diffrn_reflns_theta_max 25.03
_diffrn_reflns_theta_min 2.64
_diffrn_standards_number 0
_exptl_absorpt_coefficient_mu 0.093
_exptl_absorpt_correction_T_max 0.9852
_exptl_absorpt_correction_T_min 0.9592
_exptl_absorpt_correction_type multi-scan
_exptl_absorpt_process_details 'SADABS (Sheldrick, 2004)'
_exptl_crystal_colour red
_exptl_crystal_density_diffrn 1.285
_exptl_crystal_density_method 'not measured'
_exptl_crystal_description prism
_exptl_crystal_F_000 464
_exptl_crystal_size_max 0.45
_exptl_crystal_size_mid 0.25
_exptl_crystal_size_min 0.16
_refine_diff_density_max 0.381
_refine_diff_density_min -0.289
_refine_diff_density_rms 0.049
_refine_ls_extinction_method none
_refine_ls_goodness_of_fit_ref 1.022
_refine_ls_hydrogen_treatment constr
_refine_ls_matrix_type full
_refine_ls_number_parameters 297
_refine_ls_number_reflns 3989
_refine_ls_number_restraints 11
_refine_ls_restrained_S_all 1.032
_refine_ls_R_factor_all 0.0767
_refine_ls_R_factor_gt 0.0579
_refine_ls_shift/su_max 0.001
_refine_ls_shift/su_mean 0.000
_refine_ls_structure_factor_coef Fsqd
_refine_ls_weighting_details 'calc w=1/[\s^2^(Fo^2^)+(0.1242P)^2^+0.2333P] where P=(Fo^2^+2Fc^2^)/3'
_refine_ls_weighting_scheme calc
_refine_ls_wR_factor_gt 0.1738
_refine_ls_wR_factor_ref 0.1956
_reflns_number_gt 2955
_reflns_number_total 3989
_reflns_threshold_expression I>2\s(I)
_cod_data_source_file c3cc49052a2.cif
_cod_data_source_block wt1999w-shelxl
_cod_database_code 7112098

loop_
_symmetry_equiv_pos_as_xyz
'x, y, z'
'-x, -y, -z'

loop_
_atom_site_label
_atom_site_type_symbol
_atom_site_fract_x
_atom_site_fract_y
_atom_site_fract_z
_atom_site_U_iso_or_equiv
_atom_site_adp_type
_atom_site_occupancy
_atom_site_symmetry_multiplicity
_atom_site_calc_flag
_atom_site_refinement_flags
_atom_site_disorder_assembly
_atom_site_disorder_group
O1 O 0.0919(3) 0.1598(2) 1.23706(19) 0.1068(8) Uani 1 1 d . . .
O2 O 0.2768(3) 0.01288(18) 1.23990(17) 0.0877(6) Uani 1 1 d . . .
O3 O 0.9166(3) 0.6417(2) 0.5991(3) 0.1273(10) Uani 1 1 d . . .
O4 O 1.0996(3) 0.4979(2) 0.6372(3) 0.1259(10) Uani 1 1 d . . .
N1 N 0.2755(2) 0.11734(16) 0.56248(15) 0.0553(5) Uani 1 1 d . . .
N2 N 0.1609(3) 0.09308(18) 0.75545(16) 0.0607(5) Uani 1 1 d . . .
N3 N 0.1813(3) 0.0870(2) 1.19286(18) 0.0675(6) Uani 1 1 d . . .
N4 N 0.4453(3) 0.24096(17) 0.72013(16) 0.0577(5) Uani 1 1 d . . .
N5 N 0.9546(3) 0.5392(2) 0.6300(2) 0.0837(7) Uani 1 1 d . . .
C1 C 0.2758(3) 0.13077(18) 0.66510(18) 0.0508(5) Uani 1 1 d . . .
C2 C 0.4262(3) 0.20090(17) 0.64305(18) 0.0489(5) Uani 1 1 d . . .
C3 C 0.5137(3) 0.21488(18) 0.52342(18) 0.0498(5) Uani 1 1 d . . .
C4 C 0.6604(3) 0.2659(2) 0.4536(2) 0.0577(6) Uani 1 1 d . . .
H4 H 0.7250 0.3011 0.4819 0.069 Uiso 1 1 calc R . .
C5 C 0.7091(3) 0.2638(2) 0.3418(2) 0.0682(7) Uani 1 1 d . . .
H5 H 0.8070 0.2981 0.2941 0.082 Uiso 1 1 calc R . .
C6 C 0.6141(4) 0.2112(3) 0.2999(2) 0.0739(7) Uani 1 1 d . . .
H6 H 0.6501 0.2099 0.2243 0.089 Uiso 1 1 calc R . .
C7 C 0.4662(4) 0.1599(2) 0.3673(2) 0.0657(7) Uani 1 1 d . . .
H7 H 0.4023 0.1251 0.3381 0.079 Uiso 1 1 calc R . .
C8 C 0.4178(3) 0.16278(18) 0.47878(18) 0.0521(5) Uani 1 1 d . . .
C9 C 0.1471(4) 0.0595(2) 0.5441(2) 0.0687(7) Uani 1 1 d . . .
H9A H 0.2039 -0.0047 0.5142 0.103 Uiso 1 1 calc R . .
H9B H 0.0878 0.1124 0.4915 0.103 Uiso 1 1 calc R . .
H9C H 0.0648 0.0328 0.6145 0.103 Uiso 1 1 calc R . .
C10 C 0.1712(3) 0.0957(2) 0.86279(19) 0.0554(6) Uani 1 1 d . . .
C11 C 0.0600(4) 0.1710(3) 0.9200(2) 0.0761(8) Uani 1 1 d . . .
H11 H -0.0177 0.2243 0.8851 0.091 Uiso 1 1 calc R . .
C12 C 0.0632(4) 0.1680(3) 1.0272(2) 0.0769(8) Uani 1 1 d . . .
H12 H -0.0098 0.2202 1.0643 0.092 Uiso 1 1 calc R . .
C13 C 0.1744(3) 0.0876(2) 1.07971(19) 0.0571(6) Uani 1 1 d . . .
C14 C 0.2809(4) 0.0096(2) 1.0272(2) 0.0664(7) Uani 1 1 d . . .
H14 H 0.3542 -0.0457 1.0641 0.080 Uiso 1 1 calc R . .
C15 C 0.2786(4) 0.0137(2) 0.9194(2) 0.0684(7) Uani 1 1 d . . .
H15 H 0.3508 -0.0397 0.8835 0.082 Uiso 1 1 calc R . .
C16 C 0.5760(3) 0.31438(19) 0.69540(18) 0.0517(5) Uani 1 1 d . . .
C17 C 0.5321(3) 0.4326(2) 0.6696(2) 0.0665(7) Uani 1 1 d . . .
H17 H 0.4189 0.4623 0.6668 0.080 Uiso 1 1 calc R . .
C18 C 0.6563(3) 0.5058(2) 0.6481(3) 0.0710(7) Uani 1 1 d . . .
H18 H 0.6282 0.5851 0.6296 0.085 Uiso 1 1 calc R . .
C19 C 0.8217(3) 0.4607(2) 0.6544(2) 0.0605(6) Uani 1 1 d . . .
C20 C 0.8671(3) 0.3444(2) 0.6807(2) 0.0644(7) Uani 1 1 d . . .
H20 H 0.9805 0.3157 0.6838 0.077 Uiso 1 1 calc R . .
C21 C 0.7439(3) 0.2704(2) 0.7024(2) 0.0644(6) Uani 1 1 d . . .
H21 H 0.7732 0.1912 0.7216 0.077 Uiso 1 1 calc R . .
C22 C 0.400(3) 0.3993(16) 0.0180(15) 0.319(12) Uiso 0.50 1 d PD A -1
C23 C 0.219(3) 0.438(3) 0.020(4) 0.47(3) Uiso 0.50 1 d PD A -1
H23A H 0.1741 0.4876 0.0694 0.712 Uiso 0.50 1 calc PR A -1
H23B H 0.1533 0.3725 0.0455 0.712 Uiso 0.50 1 calc PR A -1
H23C H 0.2095 0.4791 -0.0553 0.712 Uiso 0.50 1 calc PR A -1
O5 O 0.4776(19) 0.3037(14) 0.0087(13) 0.284(6) Uiso 0.50 1 d PD A -1
O6 O 0.518(4) 0.4725(17) 0.010(3) 0.385(10) Uiso 0.50 1 d PD A -1
C24 C 0.696(4) 0.409(2) -0.008(3) 0.358(14) Uiso 0.50 1 d PD A -1
H24A H 0.7257 0.3878 -0.0793 0.430 Uiso 0.50 1 calc PR A -1
H24B H 0.6970 0.3384 0.0518 0.430 Uiso 0.50 1 calc PR A -1
C25 C 0.835(4) 0.483(4) -0.009(4) 0.45(2) Uiso 0.50 1 d PD A -1
H25A H 0.9466 0.4394 -0.0198 0.675 Uiso 0.50 1 calc PR A -1
H25B H 0.8066 0.5027 0.0619 0.675 Uiso 0.50 1 calc PR A -1
H25C H 0.8362 0.5514 -0.0691 0.675 Uiso 0.50 1 calc PR A -1

loop_
_atom_site_aniso_label
_atom_site_aniso_U_11
_atom_site_aniso_U_22
_atom_site_aniso_U_33
_atom_site_aniso_U_23
_atom_site_aniso_U_13
_atom_site_aniso_U_12
O1 0.1217(19) 0.1222(19) 0.0813(14) -0.0525(14) -0.0250(13) 0.0203(16)
O2 0.1170(17) 0.0804(13) 0.0806(13) -0.0183(10) -0.0499(13) -0.0099(12)
O3 0.1027(19) 0.0726(15) 0.210(3) -0.0258(17) -0.0360(19) -0.0391(14)
O4 0.0670(14) 0.124(2) 0.195(3) -0.0220(19) -0.0510(16) -0.0334(14)
N1 0.0583(11) 0.0596(11) 0.0547(11) -0.0125(8) -0.0157(9) -0.0242(9)
N2 0.0615(12) 0.0698(12) 0.0547(12) -0.0111(9) -0.0128(9) -0.0273(10)
N3 0.0718(14) 0.0727(14) 0.0619(13) -0.0175(11) -0.0153(11) -0.0190(12)
N4 0.0626(12) 0.0588(11) 0.0580(11) -0.0157(9) -0.0153(9) -0.0210(9)
N5 0.0677(16) 0.0845(18) 0.1079(19) -0.0237(14) -0.0242(13) -0.0290(13)
C1 0.0514(12) 0.0500(12) 0.0546(13) -0.0114(10) -0.0156(10) -0.0137(10)
C2 0.0486(12) 0.0449(11) 0.0550(12) -0.0094(9) -0.0164(9) -0.0094(9)
C3 0.0494(12) 0.0462(11) 0.0551(12) -0.0106(9) -0.0150(10) -0.0089(9)
C4 0.0500(13) 0.0591(13) 0.0647(14) -0.0171(11) -0.0094(10) -0.0128(10)
C5 0.0596(15) 0.0746(16) 0.0654(16) -0.0192(13) 0.0007(12) -0.0185(13)
C6 0.0793(18) 0.0846(18) 0.0561(15) -0.0233(13) -0.0019(13) -0.0196(15)
C7 0.0755(17) 0.0702(15) 0.0595(14) -0.0221(12) -0.0182(12) -0.0163(13)
C8 0.0557(13) 0.0492(12) 0.0520(12) -0.0109(9) -0.0134(10) -0.0105(10)
C9 0.0726(17) 0.0760(16) 0.0690(16) -0.0165(13) -0.0226(13) -0.0324(13)
C10 0.0523(13) 0.0610(13) 0.0543(13) -0.0104(10) -0.0089(10) -0.0241(11)
C11 0.0734(17) 0.0868(19) 0.0671(16) -0.0180(14) -0.0257(13) 0.0056(15)
C12 0.0696(17) 0.090(2) 0.0726(17) -0.0318(15) -0.0197(14) 0.0099(15)
C13 0.0568(14) 0.0638(14) 0.0538(13) -0.0136(11) -0.0117(10) -0.0195(11)
C14 0.0753(17) 0.0623(15) 0.0685(16) -0.0172(12) -0.0289(13) -0.0059(13)
C15 0.0730(17) 0.0681(16) 0.0699(16) -0.0271(13) -0.0205(13) -0.0014(13)
C16 0.0580(13) 0.0542(12) 0.0482(12) -0.0122(9) -0.0157(10) -0.0167(10)
C17 0.0496(13) 0.0590(14) 0.0964(19) -0.0179(13) -0.0273(13) -0.0074(11)
C18 0.0614(16) 0.0493(13) 0.105(2) -0.0150(13) -0.0276(14) -0.0086(11)
C19 0.0550(14) 0.0621(14) 0.0715(15) -0.0157(11) -0.0209(11) -0.0183(11)
C20 0.0511(13) 0.0678(15) 0.0762(16) -0.0104(12) -0.0264(12) -0.0066(11)
C21 0.0661(15) 0.0513(13) 0.0763(16) -0.0090(11) -0.0259(13) -0.0059(11)

loop_
_atom_type_symbol
_atom_type_description
_atom_type_scat_dispersion_real
_atom_type_scat_dispersion_imag
_atom_type_scat_source
C C 0.0033 0.0016 'International Tables Vol C Tables 4.2.6.8 and 6.1.1.4'
H H 0.0000 0.0000 'International Tables Vol C Tables 4.2.6.8 and 6.1.1.4'
N N 0.0061 0.0033 'International Tables Vol C Tables 4.2.6.8 and 6.1.1.4'
O O 0.0106 0.0060 'International Tables Vol C Tables 4.2.6.8 and 6.1.1.4'

loop_
_geom_angle_atom_site_label_1
_geom_angle_atom_site_label_2
_geom_angle_atom_site_label_3
_geom_angle
C1 N1 C8 111.00(17)
C1 N1 C9 124.34(19)
C8 N1 C9 124.62(19)
C1 N2 C10 122.66(19)
O1 N3 O2 122.1(2)
O1 N3 C13 119.2(2)
O2 N3 C13 118.7(2)
C2 N4 C16 119.94(19)
O4 N5 O3 122.8(3)
O4 N5 C19 118.3(3)
O3 N5 C19 118.8(2)
N2 C1 N1 122.57(19)
N2 C1 C2 131.3(2)
N1 C1 C2 106.05(18)
N4 C2 C3 133.5(2)
N4 C2 C1 120.6(2)
C3 C2 C1 105.57(17)
C4 C3 C8 119.5(2)
C4 C3 C2 133.8(2)
C8 C3 C2 106.74(18)
C5 C4 C3 119.1(2)
C5 C4 H4 120.4
C3 C4 H4 120.4
C6 C5 C4 120.5(2)
C6 C5 H5 119.8
C4 C5 H5 119.8
C5 C6 C7 121.9(2)
C5 C6 H6 119.0
C7 C6 H6 119.0
C8 C7 C6 117.3(2)
C8 C7 H7 121.3
C6 C7 H7 121.3
C7 C8 N1 127.9(2)
C7 C8 C3 121.7(2)
N1 C8 C3 110.40(19)
N1 C9 H9A 109.5
N1 C9 H9B 109.5
H9A C9 H9B 109.5
N1 C9 H9C 109.5
H9A C9 H9C 109.5
H9B C9 H9C 109.5
C15 C10 C11 118.1(2)
C15 C10 N2 120.5(2)
C11 C10 N2 121.0(2)
C12 C11 C10 120.7(3)
C12 C11 H11 119.6
C10 C11 H11 119.6
C11 C12 C13 119.7(3)
C11 C12 H12 120.2
C13 C12 H12 120.2
C14 C13 C12 121.0(2)
C14 C13 N3 119.6(2)
C12 C13 N3 119.4(2)
C13 C14 C15 119.2(2)
C13 C14 H14 120.4
C15 C14 H14 120.4
C14 C15 C10 121.3(2)
C14 C15 H15 119.3
C10 C15 H15 119.3
C21 C16 C17 119.8(2)
C21 C16 N4 121.2(2)
C17 C16 N4 118.9(2)
C18 C17 C16 119.9(2)
C18 C17 H17 120.0
C16 C17 H17 120.0
C19 C18 C17 119.3(2)
C19 C18 H18 120.3
C17 C18 H18 120.3
C18 C19 C20 121.6(2)
C18 C19 N5 119.2(2)
C20 C19 N5 119.2(2)
C19 C20 C21 119.6(2)
C19 C20 H20 120.2
C21 C20 H20 120.2
C20 C21 C16 119.7(2)
C20 C21 H21 120.2
C16 C21 H21 120.2
O5 C22 O6 109.5(12)
O5 C22 C23 127.0(15)
O6 C22 C23 122.8(14)
C22 O6 C24 108.6(13)
O6 C24 C25 111.5(14)
O6 C24 H24A 109.3
C25 C24 H24A 109.3
O6 C24 H24B 109.3
C25 C24 H24B 109.3
H24A C24 H24B 108.0
C24 C25 H25A 109.5
C24 C25 H25B 109.5
H25A C25 H25B 109.5
C24 C25 H25C 109.5
H25A C25 H25C 109.5
H25B C25 H25C 109.5

loop_
_geom_bond_atom_site_label_1
_geom_bond_atom_site_label_2
_geom_bond_distance
O1 N3 1.210(3)
O2 N3 1.217(3)
O3 N5 1.211(3)
O4 N5 1.210(3)
N1 C1 1.368(3)
N1 C8 1.398(3)
N1 C9 1.456(3)
N2 C1 1.279(3)
N2 C10 1.407(3)
N3 C13 1.460(3)
N4 C2 1.275(3)
N4 C16 1.412(3)
N5 C19 1.471(3)
C1 C2 1.523(3)
C2 C3 1.463(3)
C3 C4 1.387(3)
C3 C8 1.401(3)
C4 C5 1.376(4)
C4 H4 0.9300
C5 C6 1.376(4)
C5 H5 0.9300
C6 C7 1.387(4)
C6 H6 0.9300
C7 C8 1.375(3)
C7 H7 0.9300
C9 H9A 0.9600
C9 H9B 0.9600
C9 H9C 0.9600
C10 C15 1.383(4)
C10 C11 1.384(4)
C11 C12 1.367(4)
C11 H11 0.9300
C12 C13 1.370(4)
C12 H12 0.9300
C13 C14 1.361(4)
C14 C15 1.368(3)
C14 H14 0.9300
C15 H15 0.9300
C16 C21 1.388(3)
C16 C17 1.389(3)
C17 C18 1.377(3)
C17 H17 0.9300
C18 C19 1.369(4)
C18 H18 0.9300
C19 C20 1.369(4)
C20 C21 1.378(3)
C20 H20 0.9300
C21 H21 0.9300
C22 O5 1.246(9)
C22 O6 1.380(10)
C22 C23 1.455(9)
C23 H23A 0.9600
C23 H23B 0.9600
C23 H23C 0.9600
O6 C24 1.503(10)
C24 C25 1.549(10)
C24 H24A 0.9700
C24 H24B 0.9700
C25 H25A 0.9600
C25 H25B 0.9600
C25 H25C 0.9600
